data_7007986
loop_
_publ_author_name
'Yang, Xiao-Juan'
'Drepper, Friedrich'
'Wu, Biao'
'Sun, Wen-Hua'
'Haehnel, Wolfgang'
'Janiak, Christoph'

_publ_section_title
;
 From model compounds to protein binding: syntheses, characterizations
 and fluorescence studies of [RuII(bipy)(terpy)L]2+ complexes (bipy =
 2,2'-bipyridine; terpy = 2,2':6',2''-terpyridine; L = imidazole,
 pyrazole and derivatives, cytochrome c).
;
_journal_issue 2
_journal_name_full 'Dalton transactions (Cambridge, England : 2003)'
_journal_page_first 256
_journal_page_last 267
_journal_paper_doi 10.1039/b414999h
_journal_year 2005
_chemical_formula_moiety '[(C10 H8 N2)(C3 H4 N2)(C15 H11 N3)Ru](P F6)2'
_chemical_formula_sum 'C28 H23 F12 N7 P2 Ru'
_chemical_formula_weight 848.54
_chemical_name_systematic
;
[(2,2'-Bipyridine)(imidazole)(2,2':6',2''-terpyridine)-
ruthenium(II)]bis(hexafluorophosphate)
;
_space_group_IT_number 14
_symmetry_cell_setting monoclinic
_symmetry_space_group_name_Hall '-P 2yn'
_symmetry_space_group_name_H-M 'P 1 21/n 1'
_atom_sites_solution_hydrogens geom
_atom_sites_solution_primary direct
_atom_sites_solution_secondary difmap
_audit_creation_method SHELXL-97
_cell_angle_alpha 90.00
_cell_angle_beta 99.049(7)
_cell_angle_gamma 90.00
_cell_formula_units_Z 4
_cell_length_a 14.191(5)
_cell_length_b 13.802(5)
_cell_length_c 19.068(6)
_cell_measurement_temperature 293(2)
_cell_volume 3688(2)
_computing_cell_refinement 'Bruker SMART'
_computing_data_collection 'Bruker SMART'
_computing_data_reduction 'Bruker SHELXTL'
_computing_structure_refinement 'SHELXL-97 (Sheldrick, 1997)'
_computing_structure_solution 'SHELXS-97 (Sheldrick, 1990)'
_diffrn_ambient_temperature 293(2)
_diffrn_measured_fraction_theta_full 0.947
_diffrn_measured_fraction_theta_max 0.947
_diffrn_measurement_device_type 'Bruker Smart 1000 CCD'
_diffrn_measurement_method 'phi and omega scans'
_diffrn_radiation_monochromator graphite
_diffrn_radiation_source 'fine-focus sealed tube'
_diffrn_radiation_type MoK\a
_diffrn_radiation_wavelength 0.71073
_diffrn_reflns_av_R_equivalents 0.1670
_diffrn_reflns_av_sigmaI/netI 0.2568
_diffrn_reflns_limit_h_max 16
_diffrn_reflns_limit_h_min -16
_diffrn_reflns_limit_k_max 16
_diffrn_reflns_limit_k_min -12
_diffrn_reflns_limit_l_max 17
_diffrn_reflns_limit_l_min -22
_diffrn_reflns_number 14194
_diffrn_reflns_theta_full 25.03
_diffrn_reflns_theta_max 25.03
_diffrn_reflns_theta_min 1.67
_exptl_absorpt_coefficient_mu 0.602
_exptl_absorpt_correction_T_max 0.9422
_exptl_absorpt_correction_T_min 0.8640
_exptl_absorpt_correction_type multi-scan
_exptl_absorpt_process_details SADABS
_exptl_crystal_colour black
_exptl_crystal_density_diffrn 1.528
_exptl_crystal_density_method 'not measured'
_exptl_crystal_description isometric
_exptl_crystal_F_000 1688
_exptl_crystal_size_max 0.25
_exptl_crystal_size_mid 0.20
_exptl_crystal_size_min 0.10
_refine_diff_density_max 0.646
_refine_diff_density_min -0.423
_refine_diff_density_rms 0.088
_refine_ls_extinction_coef 0.0062(3)
_refine_ls_extinction_expression Fc^*^=kFc[1+0.001xFc^2^\l^3^/sin(2\q)]^-1/4^
_refine_ls_extinction_method SHELXL
_refine_ls_goodness_of_fit_ref 1.179
_refine_ls_hydrogen_treatment mixed
_refine_ls_matrix_type full
_refine_ls_number_parameters 452
_refine_ls_number_reflns 6175
_refine_ls_number_restraints 12
_refine_ls_restrained_S_all 1.189
_refine_ls_R_factor_all 0.2407
_refine_ls_R_factor_gt 0.0814
_refine_ls_shift/su_max 0.001
_refine_ls_shift/su_mean 0.000
_refine_ls_structure_factor_coef Fsqd
_refine_ls_weighting_details 'calc w=1/[\s^2^(Fo^2^)+(0.0000P)^2^+0.0000P] where P=(Fo^2^+2Fc^2^)/3'
_refine_ls_weighting_scheme calc
_refine_ls_wR_factor_gt 0.0959
_refine_ls_wR_factor_ref 0.1158
_reflns_number_gt 2148
_reflns_number_total 6175
_reflns_threshold_expression >2sigma(I)
_cod_data_source_file b414999h.txt
_cod_data_source_block 010902a
_cod_depositor_comments
;
The following automatic conversions were performed:
'_symmetry_cell_setting' value 'Monoclinic' changed to 'monoclinic'
according to '/home/saulius/struct/CIF-dictionaries/cif_core.dic'
dictionary named 'cif_core.dic' version 2.4.1 from
2010-06-29.

'_exptl_absorpt_correction_type' value 'Multi-scan' changed
to 'multi-scan' according to
'/home/saulius/struct/CIF-dictionaries/cif_core.dic' dictionary named
'cif_core.dic' version 2.4.1 from 2010-06-29.

Automatic conversion script
Id: cif_fix_enum 1527 2010-12-29 10:47:43Z saulius 
;
_cod_original_sg_symbol_H-M P2(1)/n
_cod_database_code 7007986

loop_
_symmetry_equiv_pos_as_xyz
'x, y, z'
'-x+1/2, y+1/2, -z+1/2'
'-x, -y, -z'
'x-1/2, -y-1/2, z-1/2'

loop_
_atom_site_label
_atom_site_type_symbol
_atom_site_fract_x
_atom_site_fract_y
_atom_site_fract_z
_atom_site_U_iso_or_equiv
_atom_site_adp_type
_atom_site_occupancy
_atom_site_symmetry_multiplicity
_atom_site_calc_flag
_atom_site_refinement_flags
_atom_site_disorder_assembly
_atom_site_disorder_group
Ru Ru 0.88085(6) 0.26818(6) 0.05142(5) 0.0566(3) Uani 1 1 d . . .
N1 N 0.9389(5) 0.3527(8) 0.1324(5) 0.075(3) Uani 1 1 d . . .
N2 N 0.9432(5) 0.1734(7) 0.1161(5) 0.056(3) Uani 1 1 d . . .
N3 N 0.8447(6) 0.1455(8) -0.0036(5) 0.078(3) Uani 1 1 d . . .
N4 N 0.7531(6) 0.2640(7) 0.0879(4) 0.070(2) Uani 1 1 d . . .
N5 N 0.8017(7) 0.3686(7) -0.0151(5) 0.072(3) Uani 1 1 d . . .
N6 N 1.0030(5) 0.2793(6) 0.0050(5) 0.063(2) Uani 1 1 d . . .
N7 N 1.1039(8) 0.2794(7) -0.0732(5) 0.100(3) Uani 1 1 d . . .
H7B H 1.1246 0.2763 -0.1132 0.120 Uiso 1 1 calc R . .
C1 C 0.9342(8) 0.4529(10) 0.1398(7) 0.084(4) Uani 1 1 d . . .
H1A H 0.9042 0.4885 0.1012 0.100 Uiso 1 1 calc R . .
C2 C 0.9713(8) 0.5034(10) 0.2013(9) 0.096(5) Uani 1 1 d . . .
H2A H 0.9606 0.5695 0.2054 0.115 Uiso 1 1 calc R . .
C3 C 1.0246(10) 0.4521(14) 0.2558(7) 0.115(5) Uani 1 1 d . . .
H3A H 1.0536 0.4843 0.2964 0.138 Uiso 1 1 calc R . .
C4 C 1.0348(8) 0.3529(11) 0.2500(7) 0.095(4) Uani 1 1 d . . .
H4A H 1.0708 0.3168 0.2858 0.115 Uiso 1 1 calc R . .
C5 C 0.9886(8) 0.3097(9) 0.1880(7) 0.073(3) Uani 1 1 d . . .
C6 C 0.9964(9) 0.2016(9) 0.1815(8) 0.090(5) Uani 1 1 d . . .
C7 C 1.0412(8) 0.1306(16) 0.2276(6) 0.124(6) Uani 1 1 d . . .
H7A H 1.0737 0.1487 0.2719 0.149 Uiso 1 1 calc R . .
C8 C 1.0376(12) 0.0327(10) 0.2080(8) 0.117(6) Uani 1 1 d . . .
H8A H 1.0719 -0.0129 0.2376 0.141 Uiso 1 1 calc R . .
C9 C 0.9835(7) 0.0035(8) 0.1452(6) 0.073(3) Uani 1 1 d . . .
H9A H 0.9767 -0.0619 0.1336 0.088 Uiso 1 1 calc R . .
C10 C 0.9369(7) 0.0779(9) 0.0969(6) 0.065(3) Uani 1 1 d . . .
C11 C 0.8802(8) 0.0628(10) 0.0256(6) 0.077(4) Uani 1 1 d . . .
C12 C 0.8622(9) -0.0326(9) -0.0031(7) 0.092(4) Uani 1 1 d . . .
H12A H 0.8873 -0.0870 0.0220 0.111 Uiso 1 1 calc R . .
C13 C 0.8076(9) -0.0415(10) -0.0681(8) 0.109(5) Uani 1 1 d . . .
H13A H 0.7963 -0.1021 -0.0891 0.131 Uiso 1 1 calc R . .
C14 C 0.7713(8) 0.0365(11) -0.1006(7) 0.082(4) Uani 1 1 d . . .
H14A H 0.7337 0.0297 -0.1448 0.098 Uiso 1 1 calc R . .
C15 C 0.7870(8) 0.1359(11) -0.0705(7) 0.101(4) Uani 1 1 d . . .
H15A H 0.7597 0.1898 -0.0951 0.121 Uiso 1 1 calc R . .
C16 C 0.7349(8) 0.2076(8) 0.1444(6) 0.096(4) Uani 1 1 d . . .
H16A H 0.7829 0.1692 0.1690 0.115 Uiso 1 1 calc R . .
C17 C 0.6443(10) 0.2083(11) 0.1643(8) 0.141(6) Uani 1 1 d . . .
H17A H 0.6343 0.1758 0.2052 0.169 Uiso 1 1 calc R . .
C18 C 0.5696(11) 0.2567(16) 0.1241(11) 0.203(10) Uani 1 1 d . . .
H18A H 0.5088 0.2535 0.1364 0.243 Uiso 1 1 calc R . .
C19 C 0.5848(11) 0.3097(11) 0.0661(8) 0.122(5) Uani 1 1 d . . .
H19A H 0.5340 0.3407 0.0382 0.147 Uiso 1 1 calc R . .
C20 C 0.6785(9) 0.3171(10) 0.0485(9) 0.100(5) Uani 1 1 d . . .
C21 C 0.7079(11) 0.3757(9) -0.0071(7) 0.087(4) Uani 1 1 d . . .
C22 C 0.6476(8) 0.4344(10) -0.0484(8) 0.104(5) Uani 1 1 d . . .
H22A H 0.5839 0.4358 -0.0424 0.124 Uiso 1 1 calc R . .
C23 C 0.6753(13) 0.4892(11) -0.0966(8) 0.121(6) Uani 1 1 d . . .
H23A H 0.6330 0.5315 -0.1233 0.145 Uiso 1 1 calc R . .
C24 C 0.7695(13) 0.4829(9) -0.1071(7) 0.096(4) Uani 1 1 d . . .
H24A H 0.7895 0.5181 -0.1437 0.115 Uiso 1 1 calc R . .
C25 C 0.8353(9) 0.4245(8) -0.0637(7) 0.080(4) Uani 1 1 d . . .
H25A H 0.8996 0.4243 -0.0682 0.096 Uiso 1 1 calc R . .
C26 C 1.0079(7) 0.2660(8) -0.0641(7) 0.079(3) Uani 1 1 d . . .
H26A H 0.9573 0.2506 -0.0995 0.095 Uiso 1 1 calc R . .
C27 C 1.1555(9) 0.2971(9) -0.0131(7) 0.093(5) Uani 1 1 d . . .
H27A H 1.2208 0.3093 -0.0051 0.111 Uiso 1 1 calc R . .
C28 C 1.0962(11) 0.2944(9) 0.0368(6) 0.114(5) Uani 1 1 d . . .
H28A H 1.1159 0.3018 0.0854 0.137 Uiso 1 1 calc R . .
P1 P 0.3207(2) 0.2448(3) 0.22549(17) 0.0818(10) Uani 1 1 d D . .
F1 F 0.3470(7) 0.2815(10) 0.1541(5) 0.260(7) Uani 1 1 d D . .
F2 F 0.2186(5) 0.2484(13) 0.1894(5) 0.277(6) Uani 1 1 d D . .
F3 F 0.2989(10) 0.2275(10) 0.2986(4) 0.289(7) Uani 1 1 d D . .
F4 F 0.4237(6) 0.2660(15) 0.2567(6) 0.338(10) Uani 1 1 d D . .
F5 F 0.3051(13) 0.3513(6) 0.2452(6) 0.268(6) Uani 1 1 d D . .
F6 F 0.3231(14) 0.1379(7) 0.2074(6) 0.424(14) Uani 1 1 d D . .
P2 P 0.6513(4) 0.6214(6) 0.1307(4) 0.204(3) Uani 1 1 d D . .
F7 F 0.6445(12) 0.6455(18) 0.0511(6) 0.390(14) Uani 1 1 d D . .
F8 F 0.5588(9) 0.6796(12) 0.1308(9) 0.351(10) Uani 1 1 d D . .
F9 F 0.5800(8) 0.5366(9) 0.1142(11) 0.333(10) Uani 1 1 d D . .
F10 F 0.7340(7) 0.5565(11) 0.1168(7) 0.324(9) Uani 1 1 d D . .
F11 F 0.6574(10) 0.6177(19) 0.2110(5) 0.516(19) Uani 1 1 d D . .
F12 F 0.7206(12) 0.7036(15) 0.1466(10) 0.479(17) Uani 1 1 d D . .

loop_
_atom_site_aniso_label
_atom_site_aniso_U_11
_atom_site_aniso_U_22
_atom_site_aniso_U_33
_atom_site_aniso_U_23
_atom_site_aniso_U_13
_atom_site_aniso_U_12
Ru 0.0500(5) 0.0528(6) 0.0647(6) 0.0062(6) 0.0024(3) 0.0024(6)
N1 0.026(5) 0.106(9) 0.086(8) 0.036(7) -0.012(5) 0.022(5)
N2 0.052(6) 0.071(8) 0.044(6) -0.009(5) 0.003(4) -0.011(5)
N3 0.048(6) 0.131(10) 0.048(6) 0.017(6) -0.016(5) 0.002(6)
N4 0.088(6) 0.074(7) 0.051(5) 0.012(5) 0.022(5) -0.011(6)
N5 0.044(6) 0.084(8) 0.090(8) 0.025(5) 0.011(5) 0.015(5)
N6 0.039(5) 0.064(6) 0.086(7) 0.007(6) 0.015(5) 0.001(5)
N7 0.132(10) 0.095(8) 0.088(9) 0.008(6) 0.063(8) 0.013(8)
C1 0.082(9) 0.047(9) 0.119(12) 0.039(8) 0.007(8) 0.007(7)
C2 0.061(8) 0.083(11) 0.142(14) -0.043(10) 0.011(9) 0.003(8)
C3 0.118(12) 0.153(17) 0.066(10) -0.021(10) -0.015(8) 0.023(12)
C4 0.080(9) 0.090(12) 0.112(12) -0.024(9) 0.001(8) -0.002(9)
C5 0.068(8) 0.070(10) 0.077(10) -0.021(7) 0.003(7) -0.019(7)
C6 0.096(10) 0.079(12) 0.111(12) 0.057(9) 0.072(9) 0.051(8)
C7 0.061(8) 0.26(2) 0.041(9) 0.046(11) -0.012(6) 0.043(11)
C8 0.227(18) 0.050(10) 0.075(11) -0.011(8) 0.021(11) 0.025(10)
C9 0.098(9) 0.067(9) 0.049(8) 0.000(7) -0.002(6) 0.013(7)
C10 0.071(8) 0.049(8) 0.074(9) -0.004(7) 0.007(6) -0.006(6)
C11 0.055(7) 0.072(10) 0.097(11) 0.004(7) -0.012(7) -0.015(7)
C12 0.119(10) 0.058(10) 0.093(10) 0.007(7) -0.008(8) -0.023(8)
C13 0.120(11) 0.065(11) 0.123(13) -0.034(9) -0.043(9) 0.001(8)
C14 0.086(9) 0.073(11) 0.079(10) -0.008(8) -0.011(7) 0.008(8)
C15 0.097(10) 0.124(14) 0.084(11) -0.002(9) 0.019(8) -0.042(9)
C16 0.108(10) 0.090(11) 0.099(10) 0.007(7) 0.042(8) -0.042(8)
C17 0.087(10) 0.178(17) 0.175(15) 0.042(11) 0.073(11) 0.003(11)
C18 0.077(11) 0.27(3) 0.28(2) 0.13(2) 0.056(14) 0.031(14)
C19 0.100(13) 0.113(14) 0.156(16) -0.006(10) 0.026(11) 0.026(9)
C20 0.049(8) 0.103(12) 0.138(13) -0.017(9) -0.016(8) 0.042(8)
C21 0.125(13) 0.054(9) 0.067(9) 0.008(6) -0.030(9) 0.010(8)
C22 0.073(10) 0.115(12) 0.107(12) 0.006(9) -0.037(8) 0.053(8)
C23 0.159(16) 0.092(13) 0.086(12) 0.019(8) -0.060(12) 0.014(12)
C24 0.162(14) 0.046(9) 0.071(10) 0.020(6) -0.006(11) 0.011(10)
C25 0.090(10) 0.050(9) 0.106(11) 0.003(7) 0.037(8) 0.003(7)
C26 0.054(7) 0.058(8) 0.125(11) 0.009(8) 0.012(7) -0.004(6)
C27 0.075(9) 0.135(13) 0.069(9) -0.024(9) 0.011(8) -0.051(8)
C28 0.154(13) 0.131(13) 0.063(9) -0.028(7) 0.037(9) -0.075(10)
P1 0.086(2) 0.073(3) 0.081(3) -0.0039(19) -0.0060(18) 0.0006(19)
F1 0.216(10) 0.353(17) 0.245(12) 0.149(12) 0.144(10) 0.072(11)
F2 0.129(7) 0.45(2) 0.241(11) -0.017(14) -0.010(7) 0.025(12)
F3 0.492(19) 0.335(17) 0.044(5) -0.015(8) 0.051(7) -0.117(14)
F4 0.152(9) 0.61(3) 0.238(14) -0.153(18) -0.014(9) -0.035(16)
F5 0.46(2) 0.106(10) 0.232(13) -0.012(8) 0.024(13) 0.020(11)
F6 0.78(3) 0.113(10) 0.266(14) -0.084(9) -0.254(17) 0.152(15)
P2 0.088(4) 0.316(9) 0.219(8) -0.127(6) 0.054(4) -0.057(5)
F7 0.283(17) 0.76(4) 0.142(11) -0.019(16) 0.081(11) 0.17(2)
F8 0.304(18) 0.41(3) 0.37(2) -0.120(17) 0.162(18) -0.121(17)
F9 0.132(10) 0.284(18) 0.57(3) -0.171(18) 0.014(12) -0.001(10)
F10 0.102(8) 0.56(3) 0.309(16) 0.055(17) 0.044(10) 0.110(12)
F11 0.207(14) 1.21(6) 0.146(11) -0.24(2) 0.071(10) -0.18(2)
F12 0.278(15) 0.74(4) 0.48(2) -0.41(3) 0.265(17) -0.33(2)

loop_
_atom_type_symbol
_atom_type_description
_atom_type_scat_dispersion_real
_atom_type_scat_dispersion_imag
_atom_type_scat_source
C C 0.0033 0.0016 'International Tables Vol C Tables 4.2.6.8 and 6.1.1.4'
H H 0.0000 0.0000 'International Tables Vol C Tables 4.2.6.8 and 6.1.1.4'
N N 0.0061 0.0033 'International Tables Vol C Tables 4.2.6.8 and 6.1.1.4'
F F 0.0171 0.0103 'International Tables Vol C Tables 4.2.6.8 and 6.1.1.4'
P P 0.1023 0.0942 'International Tables Vol C Tables 4.2.6.8 and 6.1.1.4'
Ru Ru -1.2594 0.8363 'International Tables Vol C Tables 4.2.6.8 and 6.1.1.4'

loop_
_geom_angle_atom_site_label_1
_geom_angle_atom_site_label_2
_geom_angle_atom_site_label_3
_geom_angle
_geom_angle_site_symmetry_1
_geom_angle_site_symmetry_3
_geom_angle_publ_flag
N2 Ru N1 79.0(4) . . ?
N2 Ru N3 79.4(4) . . ?
N1 Ru N3 158.4(4) . . ?
N2 Ru N4 96.1(3) . . ?
N1 Ru N4 91.9(3) . . ?
N3 Ru N4 89.2(3) . . ?
N2 Ru N6 89.6(3) . . ?
N1 Ru N6 90.9(4) . . ?
N3 Ru N6 90.1(4) . . ?
N4 Ru N6 174.0(4) . . ?
N2 Ru N5 174.8(4) . . ?
N1 Ru N5 101.5(4) . . ?
N3 Ru N5 100.0(4) . . ?
N4 Ru N5 78.7(4) . . ?
N6 Ru N5 95.6(4) . . ?
C5 N1 C1 113.2(10) . . ?
C5 N1 Ru 117.4(9) . . ?
C1 N1 Ru 129.4(8) . . ?
C10 N2 C6 120.5(9) . . ?
C10 N2 Ru 118.8(7) . . ?
C6 N2 Ru 120.7(7) . . ?
C11 N3 C15 115.1(11) . . ?
C11 N3 Ru 117.0(8) . . ?
C15 N3 Ru 127.9(9) . . ?
C16 N4 C20 119.5(11) . . ?
C16 N4 Ru 124.4(8) . . ?
C20 N4 Ru 116.0(9) . . ?
C25 N5 C21 119.4(11) . . ?
C25 N5 Ru 125.7(8) . . ?
C21 N5 Ru 114.9(8) . . ?
C26 N6 C28 104.9(9) . . ?
C26 N6 Ru 125.8(8) . . ?
C28 N6 Ru 129.1(9) . . ?
C27 N7 C26 109.9(10) . . ?
N1 C1 C2 124.4(12) . . ?
C3 C2 C1 117.8(14) . . ?
C2 C3 C4 120.0(14) . . ?
C3 C4 C5 116.8(13) . . ?
N1 C5 C4 127.6(13) . . ?
N1 C5 C6 114.7(12) . . ?
C4 C5 C6 117.7(15) . . ?
C7 C6 N2 119.3(14) . . ?
C7 C6 C5 132.5(18) . . ?
N2 C6 C5 108.1(11) . . ?
C6 C7 C8 120.9(14) . . ?
C9 C8 C7 120.4(13) . . ?
C8 C9 C10 118.4(12) . . ?
N2 C10 C9 120.3(10) . . ?
N2 C10 C11 112.6(10) . . ?
C9 C10 C11 127.1(11) . . ?
N3 C11 C12 126.5(11) . . ?
N3 C11 C10 112.1(11) . . ?
C12 C11 C10 121.2(12) . . ?
C13 C12 C11 118.2(11) . . ?
C14 C13 C12 118.9(13) . . ?
C13 C14 C15 123.5(13) . . ?
N3 C15 C14 117.8(12) . . ?
N4 C16 C17 120.0(12) . . ?
C18 C17 C16 120.8(14) . . ?
C19 C18 C17 120.1(15) . . ?
C18 C19 C20 119.9(16) . . ?
N4 C20 C19 119.3(15) . . ?
N4 C20 C21 113.8(12) . . ?
C19 C20 C21 126.9(14) . . ?
C22 C21 N5 121.3(14) . . ?
C22 C21 C20 122.5(15) . . ?
N5 C21 C20 116.1(11) . . ?
C23 C22 C21 122.1(15) . . ?
C22 C23 C24 118.2(15) . . ?
C23 C24 C25 121.2(14) . . ?
N5 C25 C24 117.4(12) . . ?
N6 C26 N7 107.7(10) . . ?
N7 C27 C28 106.8(11) . . ?
C27 C28 N6 110.5(10) . . ?
F3 P1 F2 96.0(7) . . ?
F3 P1 F4 89.6(7) . . ?
F2 P1 F4 166.5(11) . . ?
F3 P1 F6 94.1(8) . . ?
F2 P1 F6 88.9(9) . . ?
F4 P1 F6 102.9(10) . . ?
F3 P1 F5 82.3(7) . . ?
F2 P1 F5 85.1(8) . . ?
F4 P1 F5 83.5(8) . . ?
F6 P1 F5 172.7(10) . . ?
F3 P1 F1 169.9(8) . . ?
F2 P1 F1 86.3(6) . . ?
F4 P1 F1 86.1(7) . . ?
F6 P1 F1 95.8(9) . . ?
F5 P1 F1 88.1(7) . . ?
F12 P2 F11 83.7(10) . . ?
F12 P2 F10 88.9(8) . . ?
F11 P2 F10 103.3(11) . . ?
F12 P2 F8 97.9(11) . . ?
F11 P2 F8 86.0(9) . . ?
F10 P2 F8 169.2(10) . . ?
F12 P2 F7 88.5(11) . . ?
F11 P2 F7 169.5(14) . . ?
F10 P2 F7 83.5(8) . . ?
F8 P2 F7 88.2(9) . . ?
F12 P2 F9 179.9(11) . . ?
F11 P2 F9 96.4(11) . . ?
F10 P2 F9 91.0(9) . . ?
F8 P2 F9 82.2(7) . . ?
F7 P2 F9 91.5(10) . . ?

loop_
_geom_bond_atom_site_label_1
_geom_bond_atom_site_label_2
_geom_bond_distance
_geom_bond_site_symmetry_2
_geom_bond_publ_flag
Ru N2 1.916(9) . ?
Ru N1 2.006(10) . ?
Ru N3 2.015(11) . ?
Ru N4 2.042(8) . ?
Ru N6 2.072(8) . ?
Ru N5 2.085(9) . ?
N1 C5 1.320(13) . ?
N1 C1 1.393(12) . ?
N2 C10 1.366(11) . ?
N2 C6 1.408(15) . ?
N3 C11 1.334(13) . ?
N3 C15 1.410(12) . ?
N4 C16 1.386(11) . ?
N4 C20 1.404(12) . ?
N5 C25 1.349(12) . ?
N5 C21 1.366(14) . ?
N6 C26 1.342(11) . ?
N6 C28 1.382(12) . ?
N7 C27 1.283(11) . ?
N7 C26 1.412(11) . ?
C1 C2 1.394(15) . ?
C2 C3 1.381(15) . ?
C3 C4 1.383(15) . ?
C4 C5 1.392(13) . ?
C5 C6 1.502(14) . ?
C6 C7 1.401(15) . ?
C7 C8 1.401(18) . ?
C8 C9 1.378(15) . ?
C9 C10 1.466(13) . ?
C10 C11 1.482(14) . ?
C11 C12 1.433(14) . ?
C12 C13 1.360(14) . ?
C13 C14 1.307(14) . ?
C14 C15 1.490(15) . ?
C16 C17 1.396(13) . ?
C17 C18 1.380(18) . ?
C18 C19 1.370(16) . ?
C19 C20 1.426(16) . ?
C20 C21 1.446(16) . ?
C21 C22 1.341(14) . ?
C22 C23 1.298(16) . ?
C23 C24 1.386(16) . ?
C24 C25 1.401(16) . ?
C27 C28 1.366(13) . ?
P1 F3 1.493(6) . ?
P1 F2 1.504(7) . ?
P1 F4 1.517(7) . ?
P1 F6 1.517(8) . ?
P1 F5 1.541(8) . ?
P1 F1 1.551(7) . ?
P2 F12 1.501(9) . ?
P2 F11 1.522(8) . ?
P2 F10 1.533(8) . ?
P2 F8 1.539(9) . ?
P2 F7 1.541(8) . ?
P2 F9 1.546(8) . ?

loop_
_geom_torsion_atom_site_label_1
_geom_torsion_atom_site_label_2
_geom_torsion_atom_site_label_3
_geom_torsion_atom_site_label_4
_geom_torsion
_geom_torsion_site_symmetry_1
_geom_torsion_site_symmetry_2
_geom_torsion_site_symmetry_3
_geom_torsion_site_symmetry_4
_geom_torsion_publ_flag
N2 Ru N1 C5 -0.1(7) . . . . ?
N3 Ru N1 C5 3.1(13) . . . . ?
N4 Ru N1 C5 95.8(8) . . . . ?
N6 Ru N1 C5 -89.5(8) . . . . ?
N5 Ru N1 C5 174.6(7) . . . . ?
N2 Ru N1 C1 -179.4(9) . . . . ?
N3 Ru N1 C1 -176.2(9) . . . . ?
N4 Ru N1 C1 -83.5(9) . . . . ?
N6 Ru N1 C1 91.2(9) . . . . ?
N5 Ru N1 C1 -4.7(9) . . . . ?
N1 Ru N2 C10 180.0(8) . . . . ?
N3 Ru N2 C10 1.2(7) . . . . ?
N4 Ru N2 C10 89.2(7) . . . . ?
N6 Ru N2 C10 -89.0(7) . . . . ?
N5 Ru N2 C10 84(4) . . . . ?
N1 Ru N2 C6 -1.4(7) . . . . ?
N3 Ru N2 C6 179.8(8) . . . . ?
N4 Ru N2 C6 -92.2(8) . . . . ?
N6 Ru N2 C6 89.6(8) . . . . ?
N5 Ru N2 C6 -97(4) . . . . ?
N2 Ru N3 C11 -2.5(8) . . . . ?
N1 Ru N3 C11 -5.7(14) . . . . ?
N4 Ru N3 C11 -98.9(8) . . . . ?
N6 Ru N3 C11 87.1(8) . . . . ?
N5 Ru N3 C11 -177.2(8) . . . . ?
N2 Ru N3 C15 178.7(9) . . . . ?
N1 Ru N3 C15 175.5(8) . . . . ?
N4 Ru N3 C15 82.3(9) . . . . ?
N6 Ru N3 C15 -91.7(9) . . . . ?
N5 Ru N3 C15 4.0(9) . . . . ?
N2 Ru N4 C16 2.1(9) . . . . ?
N1 Ru N4 C16 -77.0(9) . . . . ?
N3 Ru N4 C16 81.4(9) . . . . ?
N6 Ru N4 C16 165(3) . . . . ?
N5 Ru N4 C16 -178.3(9) . . . . ?
N2 Ru N4 C20 -172.8(8) . . . . ?
N1 Ru N4 C20 108.0(8) . . . . ?
N3 Ru N4 C20 -93.6(8) . . . . ?
N6 Ru N4 C20 -10(4) . . . . ?
N5 Ru N4 C20 6.7(8) . . . . ?
N2 Ru N5 C25 180(100) . . . . ?
N1 Ru N5 C25 85.2(10) . . . . ?
N3 Ru N5 C25 -98.0(10) . . . . ?
N4 Ru N5 C25 174.8(10) . . . . ?
N6 Ru N5 C25 -6.9(10) . . . . ?
N2 Ru N5 C21 0(5) . . . . ?
N1 Ru N5 C21 -95.0(8) . . . . ?
N3 Ru N5 C21 81.8(8) . . . . ?
N4 Ru N5 C21 -5.4(8) . . . . ?
N6 Ru N5 C21 172.9(8) . . . . ?
N2 Ru N6 C26 123.9(9) . . . . ?
N1 Ru N6 C26 -157.1(9) . . . . ?
N3 Ru N6 C26 44.5(9) . . . . ?
N4 Ru N6 C26 -39(4) . . . . ?
N5 Ru N6 C26 -55.5(9) . . . . ?
N2 Ru N6 C28 -51.0(10) . . . . ?
N1 Ru N6 C28 28.0(10) . . . . ?
N3 Ru N6 C28 -130.3(10) . . . . ?
N4 Ru N6 C28 146(3) . . . . ?
N5 Ru N6 C28 129.6(10) . . . . ?
C5 N1 C1 C2 -4.6(15) . . . . ?
Ru N1 C1 C2 174.7(8) . . . . ?
N1 C1 C2 C3 6.8(18) . . . . ?
C1 C2 C3 C4 -4(2) . . . . ?
C2 C3 C4 C5 -0.6(19) . . . . ?
C1 N1 C5 C4 -0.4(16) . . . . ?
Ru N1 C5 C4 -179.8(9) . . . . ?
C1 N1 C5 C6 -179.2(8) . . . . ?
Ru N1 C5 C6 1.4(12) . . . . ?
C3 C4 C5 N1 2.9(18) . . . . ?
C3 C4 C5 C6 -178.3(11) . . . . ?
C10 N2 C6 C7 -1.4(14) . . . . ?
Ru N2 C6 C7 180.0(7) . . . . ?
C10 N2 C6 C5 -179.0(8) . . . . ?
Ru N2 C6 C5 2.4(11) . . . . ?
N1 C5 C6 C7 -179.5(10) . . . . ?
C4 C5 C6 C7 1.6(19) . . . . ?
N1 C5 C6 N2 -2.3(13) . . . . ?
C4 C5 C6 N2 178.7(9) . . . . ?
N2 C6 C7 C8 3.2(17) . . . . ?
C5 C6 C7 C8 -179.9(12) . . . . ?
C6 C7 C8 C9 -5(2) . . . . ?
C7 C8 C9 C10 5.2(19) . . . . ?
C6 N2 C10 C9 1.6(14) . . . . ?
Ru N2 C10 C9 -179.8(7) . . . . ?
C6 N2 C10 C11 -178.5(9) . . . . ?
Ru N2 C10 C11 0.1(11) . . . . ?
C8 C9 C10 N2 -3.5(16) . . . . ?
C8 C9 C10 C11 176.6(11) . . . . ?
C15 N3 C11 C12 -2.6(16) . . . . ?
Ru N3 C11 C12 178.5(9) . . . . ?
C15 N3 C11 C10 -177.9(9) . . . . ?
Ru N3 C11 C10 3.2(12) . . . . ?
N2 C10 C11 N3 -2.2(13) . . . . ?
C9 C10 C11 N3 177.8(10) . . . . ?
N2 C10 C11 C12 -177.7(10) . . . . ?
C9 C10 C11 C12 2.2(17) . . . . ?
N3 C11 C12 C13 3.5(19) . . . . ?
C10 C11 C12 C13 178.4(11) . . . . ?
C11 C12 C13 C14 -2.2(19) . . . . ?
C12 C13 C14 C15 1(2) . . . . ?
C11 N3 C15 C14 0.7(14) . . . . ?
Ru N3 C15 C14 179.5(7) . . . . ?
C13 C14 C15 N3 0.3(18) . . . . ?
C20 N4 C16 C17 -3.8(16) . . . . ?
Ru N4 C16 C17 -178.6(9) . . . . ?
N4 C16 C17 C18 7(2) . . . . ?
C16 C17 C18 C19 -4(3) . . . . ?
C17 C18 C19 C20 -2(3) . . . . ?
C16 N4 C20 C19 -1.8(16) . . . . ?
Ru N4 C20 C19 173.4(9) . . . . ?
C16 N4 C20 C21 177.8(10) . . . . ?
Ru N4 C20 C21 -7.0(13) . . . . ?
C18 C19 C20 N4 5(2) . . . . ?
C18 C19 C20 C21 -174.8(16) . . . . ?
C25 N5 C21 C22 2.7(18) . . . . ?
Ru N5 C21 C22 -177.1(9) . . . . ?
C25 N5 C21 C20 -176.9(11) . . . . ?
Ru N5 C21 C20 3.2(13) . . . . ?
N4 C20 C21 C22 -177.2(11) . . . . ?
C19 C20 C21 C22 2(2) . . . . ?
N4 C20 C21 N5 2.4(16) . . . . ?
C19 C20 C21 N5 -178.1(11) . . . . ?
N5 C21 C22 C23 -2(2) . . . . ?
C20 C21 C22 C23 177.6(14) . . . . ?
C21 C22 C23 C24 3(2) . . . . ?
C22 C23 C24 C25 -5(2) . . . . ?
C21 N5 C25 C24 -4.3(17) . . . . ?
Ru N5 C25 C24 175.5(8) . . . . ?
C23 C24 C25 N5 5(2) . . . . ?
C28 N6 C26 N7 -3.6(12) . . . . ?
Ru N6 C26 N7 -179.5(6) . . . . ?
C27 N7 C26 N6 1.9(14) . . . . ?
C26 N7 C27 C28 0.8(15) . . . . ?
N7 C27 C28 N6 -3.2(15) . . . . ?
C26 N6 C28 C27 4.3(14) . . . . ?
Ru N6 C28 C27 180.0(8) . . . . ?
